data_1501969
loop_
_publ_author_name
'Cohen, Daniel T.'
'Cardinal-David, Benoit'
'Roberts, John M.'
'Sarjeant, Amy A.'
'Scheidt, Karl A.'

_publ_section_title
;
 NHC-catalyzed/titanium(IV)-mediated highly diastereo- and
 enantioselective dimerization of enals.
;
_journal_issue 5
_journal_name_full 'Organic letters'
_journal_page_first 1068
_journal_page_last 1071
_journal_paper_doi 10.1021/ol103112v
_journal_volume 13
_journal_year 2011
_chemical_formula_sum 'C35 H38 Cl N O2'
_chemical_formula_weight 540.11
_space_group_IT_number 61
_symmetry_cell_setting orthorhombic
_symmetry_space_group_name_Hall '-P 2ac 2ab'
_symmetry_space_group_name_H-M 'P b c a'
_atom_sites_solution_hydrogens geom
_atom_sites_solution_primary direct
_atom_sites_solution_secondary difmap
_audit_creation_method SHELXL-97
_audit_update_record
; 
2010-03-01 # Formatted by publCIF 
;
_cell_angle_alpha 90.00
_cell_angle_beta 90.00
_cell_angle_gamma 90.00
_cell_formula_units_Z 8
_cell_length_a 10.9327(5)
_cell_length_b 19.6472(9)
_cell_length_c 27.9312(12)
_cell_measurement_reflns_used 3149
_cell_measurement_temperature 100(2)
_cell_measurement_theta_max 57.37
_cell_measurement_theta_min 3.16
_cell_volume 5999.5(5)
_computing_cell_refinement 'Bruker SAINT'
_computing_data_collection 'Bruker APEX2'
_computing_data_reduction 'Bruker SAINT'
_computing_molecular_graphics 'Bruker SHELXTL'
_computing_publication_material 'Bruker SHELXTL'
_computing_structure_refinement 'SHELXL-97 (Sheldrick, 1997)'
_computing_structure_solution 'SHELXS-97 (Sheldrick, 1990)'
_diffrn_ambient_temperature 100(2)
_diffrn_measured_fraction_theta_full 0.968
_diffrn_measured_fraction_theta_max 0.969
_diffrn_measurement_device_type 'Bruker APEX-II CCD'
_diffrn_measurement_method '\f and \w scans'
_diffrn_radiation_monochromator graphite
_diffrn_radiation_source 'fine-focus sealed tube'
_diffrn_radiation_type CuK\a
_diffrn_radiation_wavelength 1.54178
_diffrn_reflns_av_R_equivalents 0.0627
_diffrn_reflns_av_sigmaI/netI 0.1170
_diffrn_reflns_limit_h_max 6
_diffrn_reflns_limit_h_min -12
_diffrn_reflns_limit_k_max 21
_diffrn_reflns_limit_k_min -21
_diffrn_reflns_limit_l_max 31
_diffrn_reflns_limit_l_min -30
_diffrn_reflns_number 13093
_diffrn_reflns_theta_full 59.11
_diffrn_reflns_theta_max 59.11
_diffrn_reflns_theta_min 3.16
_diffrn_standards_number 0
_exptl_absorpt_coefficient_mu 1.359
_exptl_absorpt_correction_T_max 0.9681
_exptl_absorpt_correction_T_min 0.5603
_exptl_absorpt_correction_type numerical
_exptl_absorpt_process_details 'Face-indexed, XPREP'
_exptl_crystal_colour colourless
_exptl_crystal_density_diffrn 1.196
_exptl_crystal_density_method 'not measured'
_exptl_crystal_description needle
_exptl_crystal_F_000 2304
_exptl_crystal_size_max 0.48
_exptl_crystal_size_mid 0.05
_exptl_crystal_size_min 0.02
_refine_diff_density_max 0.212
_refine_diff_density_min -0.228
_refine_diff_density_rms 0.057
_refine_ls_extinction_method none
_refine_ls_goodness_of_fit_ref 0.954
_refine_ls_hydrogen_treatment mixed
_refine_ls_matrix_type full
_refine_ls_number_parameters 358
_refine_ls_number_reflns 4187
_refine_ls_number_restraints 0
_refine_ls_restrained_S_all 0.954
_refine_ls_R_factor_all 0.1328
_refine_ls_R_factor_gt 0.0524
_refine_ls_shift/su_max 0.003
_refine_ls_shift/su_mean 0.000
_refine_ls_structure_factor_coef Fsqd
_refine_ls_weighting_details 'calc w=1/[\s^2^(Fo^2^)+(0.0434P)^2^+0.0000P] where P=(Fo^2^+2Fc^2^)/3'
_refine_ls_weighting_scheme calc
_refine_ls_wR_factor_gt 0.0901
_refine_ls_wR_factor_ref 0.1139
_reflns_number_gt 2228
_reflns_number_total 4187
_reflns_threshold_expression >2sigma(I)
_cod_data_source_file ol103112v_si_004.cif
_cod_data_source_block n0394_0m
_cod_database_code 1501969

loop_
_symmetry_equiv_pos_as_xyz
'x, y, z'
'-x+1/2, -y, z+1/2'
'-x, y+1/2, -z+1/2'
'x+1/2, -y+1/2, -z'
'-x, -y, -z'
'x-1/2, y, -z-1/2'
'x, -y-1/2, z-1/2'
'-x-1/2, y-1/2, z'

loop_
_atom_site_label
_atom_site_type_symbol
_atom_site_fract_x
_atom_site_fract_y
_atom_site_fract_z
_atom_site_U_iso_or_equiv
_atom_site_adp_type
_atom_site_occupancy
_atom_site_symmetry_multiplicity
_atom_site_calc_flag
_atom_site_refinement_flags
Cl1 Cl 0.56221(8) 0.11091(5) 0.46971(3) 0.0287(3) Uani 1 1 d .
O2 O 0.6632(2) 1.03141(13) 0.36638(8) 0.0293(7) Uani 1 1 d .
N1 N 0.7030(3) 0.90106(16) 0.50346(10) 0.0191(8) Uani 1 1 d .
O1 O 0.8325(2) 0.99706(13) 0.40627(8) 0.0289(7) Uani 1 1 d .
C1 C 1.1216(3) 0.86870(19) 0.52201(13) 0.0262(10) Uani 1 1 d .
H1 H 1.1848 0.8916 0.5389 0.031 Uiso 1 1 calc R
C2 C 0.6982(3) 0.88541(19) 0.44999(12) 0.0196(9) Uani 1 1 d .
H2 H 0.7839 0.8786 0.4384 0.024 Uiso 1 1 calc R
C3 C 0.7490(3) 0.97158(18) 0.51420(11) 0.0204(10) Uani 1 1 d .
H3A H 0.6923 1.0051 0.4998 0.024 Uiso 1 1 calc R
H3B H 0.8299 0.9776 0.4988 0.024 Uiso 1 1 calc R
C4 C 0.7613(3) 0.98667(18) 0.56716(12) 0.0201(10) Uani 1 1 d .
C5 C 0.4519(3) 0.78479(19) 0.38184(12) 0.0219(9) Uani 1 1 d .
C6 C 0.8658(3) 1.01847(18) 0.58337(13) 0.0264(10) Uani 1 1 d .
H6 H 0.9289 1.0298 0.5614 0.032 Uiso 1 1 calc R
C7 C 0.7251(4) 0.9919(2) 0.39789(12) 0.0235(10) Uani 1 1 d .
C8 C 0.5710(3) 0.89972(18) 0.37856(12) 0.0219(9) Uani 1 1 d .
H8 H 0.5020 0.9279 0.3659 0.026 Uiso 1 1 calc R
C9 C 1.0013(3) 0.87455(18) 0.53700(12) 0.0237(10) Uani 1 1 d .
H9 H 0.9822 0.9023 0.5638 0.028 Uiso 1 1 calc R
C10 C 0.9379(3) 0.79865(18) 0.47437(12) 0.0250(9) Uani 1 1 d .
H10 H 0.8759 0.7731 0.4587 0.030 Uiso 1 1 calc R
C11 C 0.5183(3) 0.84068(18) 0.40860(12) 0.0190(9) Uani 1 1 d .
H11 H 0.4565 0.8616 0.4305 0.023 Uiso 1 1 calc R
C12 C 1.0577(3) 0.79445(18) 0.45851(12) 0.0232(10) Uani 1 1 d .
H12 H 1.0772 0.7676 0.4313 0.028 Uiso 1 1 calc R
C13 C 0.7768(3) 0.84648(18) 0.52938(11) 0.0230(10) Uani 1 1 d .
H13A H 0.7763 0.8567 0.5641 0.028 Uiso 1 1 calc R
H13B H 0.7357 0.8021 0.5249 0.028 Uiso 1 1 calc R
C14 C 0.8796(3) 1.0342(2) 0.63174(13) 0.0327(11) Uani 1 1 d .
H14 H 0.9520 1.0561 0.6425 0.039 Uiso 1 1 calc R
C15 C 0.9077(3) 0.84005(19) 0.51305(12) 0.0189(9) Uani 1 1 d .
C16 C 0.7886(3) 1.01806(19) 0.66413(13) 0.0282(10) Uani 1 1 d .
H16 H 0.7982 1.0284 0.6971 0.034 Uiso 1 1 calc R
C17 C 0.4450(4) 0.6786(2) 0.33818(13) 0.0397(12) Uani 1 1 d .
H17 H 0.4867 0.6401 0.3256 0.048 Uiso 1 1 calc R
C18 C 0.6497(3) 0.87614(19) 0.33696(12) 0.0221(10) Uani 1 1 d .
C19 C 0.3261(3) 0.7902(2) 0.37518(12) 0.0270(10) Uani 1 1 d .
H19 H 0.2843 0.8290 0.3871 0.032 Uiso 1 1 calc R
C20 C 0.6686(3) 0.97188(18) 0.59950(12) 0.0243(10) Uani 1 1 d .
H20 H 0.5949 0.9516 0.5886 0.029 Uiso 1 1 calc R
C21 C 0.7703(3) 0.85565(19) 0.34129(12) 0.0280(10) Uani 1 1 d .
H21 H 0.8091 0.8579 0.3717 0.034 Uiso 1 1 calc R
C22 C 0.6377(3) 0.93985(18) 0.41838(12) 0.0208(10) Uani 1 1 d .
H22 H 0.5750 0.9643 0.4380 0.025 Uiso 1 1 calc R
C23 C 0.2605(4) 0.7399(2) 0.35146(12) 0.0343(12) Uani 1 1 d .
H23 H 0.1743 0.7438 0.3482 0.041 Uiso 1 1 calc R
C24 C 1.1497(3) 0.82974(19) 0.48268(13) 0.0251(10) Uani 1 1 d .
H24 H 1.2319 0.8268 0.4719 0.030 Uiso 1 1 calc R
C25 C 0.3205(4) 0.6843(2) 0.33268(13) 0.0358(12) Uani 1 1 d .
H25 H 0.2761 0.6502 0.3160 0.043 Uiso 1 1 calc R
C26 C 0.6262(3) 0.81916(17) 0.44050(12) 0.0208(9) Uani 1 1 d .
H26A H 0.6782 0.7853 0.4239 0.025 Uiso 1 1 calc R
H26B H 0.5965 0.7992 0.4709 0.025 Uiso 1 1 calc R
C27 C 0.5108(4) 0.7294(2) 0.36225(14) 0.0351(12) Uani 1 1 d .
H27 H 0.5971 0.7255 0.3651 0.042 Uiso 1 1 calc R
C28 C 0.7310(4) 1.0852(2) 0.34214(14) 0.0399(12) Uani 1 1 d .
H28 H 0.7989 1.1014 0.3633 0.048 Uiso 1 1 calc R
C29 C 0.5966(3) 0.8726(2) 0.29193(13) 0.0323(11) Uani 1 1 d .
H29 H 0.5141 0.8867 0.2878 0.039 Uiso 1 1 calc R
C30 C 0.7816(4) 0.8279(2) 0.25779(13) 0.0392(12) Uani 1 1 d .
H30 H 0.8256 0.8110 0.2310 0.047 Uiso 1 1 calc R
C31 C 0.6619(4) 0.8490(2) 0.25301(14) 0.0389(12) Uani 1 1 d .
H31 H 0.6238 0.8473 0.2225 0.047 Uiso 1 1 calc R
C32 C 0.6834(3) 0.9867(2) 0.64795(12) 0.0292(11) Uani 1 1 d .
H32 H 0.6206 0.9751 0.6700 0.035 Uiso 1 1 calc R
C33 C 0.8360(4) 0.8318(2) 0.30204(14) 0.0341(11) Uani 1 1 d .
H33 H 0.9188 0.8182 0.3059 0.041 Uiso 1 1 calc R
C34 C 0.6403(4) 1.1424(2) 0.33430(16) 0.0695(16) Uani 1 1 d .
H34A H 0.5745 1.1267 0.3133 0.104 Uiso 1 1 calc R
H34B H 0.6821 1.1812 0.3194 0.104 Uiso 1 1 calc R
H34C H 0.6059 1.1564 0.3651 0.104 Uiso 1 1 calc R
C35 C 0.7840(4) 1.0563(2) 0.29640(14) 0.0623(16) Uani 1 1 d .
H35A H 0.8424 1.0201 0.3042 0.093 Uiso 1 1 calc R
H35B H 0.8259 1.0925 0.2787 0.093 Uiso 1 1 calc R
H35C H 0.7179 1.0375 0.2767 0.093 Uiso 1 1 calc R
H36 H 0.611(3) 0.8980(17) 0.5161(10) 0.039(11) Uiso 1 1 d .

loop_
_atom_site_aniso_label
_atom_site_aniso_U_11
_atom_site_aniso_U_22
_atom_site_aniso_U_33
_atom_site_aniso_U_23
_atom_site_aniso_U_13
_atom_site_aniso_U_12
Cl1 0.0210(5) 0.0309(6) 0.0343(6) -0.0043(6) 0.0017(5) 0.0012(5)
O2 0.0374(16) 0.0239(17) 0.0268(15) 0.0072(14) -0.0024(13) -0.0067(15)
N1 0.0171(18) 0.022(2) 0.0188(17) -0.0007(16) -0.0019(15) -0.0011(17)
O1 0.0227(15) 0.0360(18) 0.0282(15) -0.0009(15) -0.0014(13) -0.0063(15)
C1 0.025(2) 0.021(2) 0.033(3) 0.002(2) -0.003(2) 0.003(2)
C2 0.019(2) 0.020(2) 0.019(2) -0.004(2) 0.0017(17) -0.002(2)
C3 0.020(2) 0.023(3) 0.019(2) -0.001(2) -0.0008(17) -0.001(2)
C4 0.018(2) 0.018(2) 0.024(2) -0.001(2) -0.0027(19) 0.003(2)
C5 0.029(3) 0.017(2) 0.020(2) 0.002(2) 0.001(2) 0.002(2)
C6 0.025(2) 0.025(3) 0.029(2) 0.006(2) 0.0012(19) 0.000(2)
C7 0.033(3) 0.020(3) 0.018(2) -0.004(2) 0.002(2) 0.003(2)
C8 0.024(2) 0.019(2) 0.023(2) 0.000(2) -0.0075(19) -0.001(2)
C9 0.029(2) 0.022(3) 0.021(2) 0.001(2) -0.0022(19) 0.005(2)
C10 0.026(2) 0.024(2) 0.025(2) 0.001(2) -0.004(2) 0.004(2)
C11 0.017(2) 0.017(2) 0.022(2) -0.003(2) 0.0005(17) 0.0011(18)
C12 0.026(2) 0.024(2) 0.019(2) -0.001(2) -0.0018(19) 0.006(2)
C13 0.033(2) 0.019(2) 0.018(2) 0.004(2) -0.0032(19) 0.009(2)
C14 0.033(3) 0.033(3) 0.032(3) -0.003(2) -0.013(2) 0.001(2)
C15 0.017(2) 0.019(2) 0.021(2) 0.005(2) -0.0033(18) 0.0056(19)
C16 0.038(3) 0.027(3) 0.020(2) 0.000(2) -0.002(2) 0.003(2)
C17 0.055(3) 0.030(3) 0.034(3) -0.002(2) -0.011(2) 0.001(3)
C18 0.029(2) 0.020(3) 0.017(2) 0.003(2) -0.0006(19) -0.004(2)
C19 0.023(2) 0.040(3) 0.018(2) 0.001(2) 0.0024(19) -0.006(2)
C20 0.017(2) 0.024(3) 0.032(2) 0.007(2) -0.003(2) 0.006(2)
C21 0.032(3) 0.033(3) 0.019(2) -0.002(2) -0.002(2) -0.001(2)
C22 0.021(2) 0.021(2) 0.021(2) 0.003(2) 0.0034(18) 0.004(2)
C23 0.030(3) 0.053(3) 0.020(2) 0.007(2) -0.001(2) -0.017(3)
C24 0.021(2) 0.024(3) 0.030(2) 0.006(2) 0.001(2) 0.004(2)
C25 0.049(3) 0.035(3) 0.023(2) 0.001(2) -0.012(2) -0.015(3)
C26 0.029(2) 0.018(2) 0.015(2) 0.0032(19) -0.0004(18) 0.000(2)
C27 0.031(3) 0.034(3) 0.040(3) -0.005(3) -0.008(2) -0.002(2)
C28 0.051(3) 0.035(3) 0.034(3) 0.011(2) -0.003(2) -0.017(3)
C29 0.032(3) 0.034(3) 0.031(3) 0.006(2) 0.000(2) -0.007(2)
C30 0.045(3) 0.048(3) 0.024(3) -0.011(2) 0.011(2) -0.018(3)
C31 0.047(3) 0.047(3) 0.023(3) -0.001(2) -0.003(2) -0.018(3)
C32 0.029(3) 0.033(3) 0.026(2) 0.001(2) 0.006(2) 0.009(2)
C33 0.030(2) 0.037(3) 0.034(3) -0.005(2) 0.002(2) -0.003(2)
C34 0.099(4) 0.029(3) 0.080(4) 0.034(3) -0.011(3) -0.009(3)
C35 0.084(4) 0.072(4) 0.031(3) 0.007(3) 0.008(3) -0.029(3)

loop_
_atom_type_symbol
_atom_type_description
_atom_type_scat_dispersion_real
_atom_type_scat_dispersion_imag
_atom_type_scat_source
C C 0.0181 0.0091 'International Tables Vol C Tables 4.2.6.8 and 6.1.1.4'
H H 0.0000 0.0000 'International Tables Vol C Tables 4.2.6.8 and 6.1.1.4'
N N 0.0311 0.0180 'International Tables Vol C Tables 4.2.6.8 and 6.1.1.4'
O O 0.0492 0.0322 'International Tables Vol C Tables 4.2.6.8 and 6.1.1.4'
Cl Cl 0.3639 0.7018 'International Tables Vol C Tables 4.2.6.8 and 6.1.1.4'

loop_
_geom_angle_atom_site_label_1
_geom_angle_atom_site_label_2
_geom_angle_atom_site_label_3
_geom_angle
C7 O2 C28 117.6(3)
C3 N1 C2 112.4(3)
C3 N1 C13 111.5(3)
C2 N1 C13 109.2(3)
C24 C1 C9 120.1(4)
N1 C2 C22 115.7(3)
N1 C2 C26 110.4(3)
C22 C2 C26 105.4(3)
N1 C3 C4 113.7(3)
C6 C4 C20 118.9(4)
C6 C4 C3 119.1(3)
C20 C4 C3 122.0(3)
C27 C5 C19 117.9(4)
C27 C5 C11 123.1(4)
C19 C5 C11 119.0(4)
C4 C6 C14 120.6(4)
O1 C7 O2 124.4(4)
O1 C7 C22 127.0(4)
O2 C7 C22 108.6(3)
C18 C8 C11 113.5(3)
C18 C8 C22 115.8(3)
C11 C8 C22 99.6(3)
C1 C9 C15 120.7(4)
C12 C10 C15 120.6(4)
C5 C11 C26 117.1(3)
C5 C11 C8 116.9(3)
C26 C11 C8 103.6(3)
C10 C12 C24 119.9(4)
C15 C13 N1 115.5(3)
C16 C14 C6 120.3(4)
C10 C15 C9 118.6(3)
C10 C15 C13 120.6(3)
C9 C15 C13 120.8(4)
C14 C16 C32 119.3(4)
C25 C17 C27 119.8(4)
C21 C18 C29 117.3(4)
C21 C18 C8 124.4(3)
C29 C18 C8 118.2(4)
C23 C19 C5 121.5(4)
C4 C20 C32 120.3(4)
C18 C21 C33 121.6(4)
C7 C22 C2 114.7(3)
C7 C22 C8 111.9(3)
C2 C22 C8 105.3(3)
C25 C23 C19 119.9(4)
C1 C24 C12 120.1(4)
C17 C25 C23 119.8(4)
C11 C26 C2 105.2(3)
C5 C27 C17 121.1(4)
O2 C28 C34 106.0(4)
O2 C28 C35 108.1(4)
C34 C28 C35 114.1(4)
C31 C29 C18 121.2(4)
C33 C30 C31 118.8(4)
C30 C31 C29 121.0(4)
C16 C32 C20 120.5(4)
C30 C33 C21 120.2(4)

loop_
_geom_bond_atom_site_label_1
_geom_bond_atom_site_label_2
_geom_bond_distance
O2 C7 1.356(4)
O2 C28 1.458(4)
N1 C3 1.505(4)
N1 C2 1.527(4)
N1 C13 1.527(4)
O1 C7 1.201(4)
C1 C24 1.377(5)
C1 C9 1.381(5)
C2 C22 1.540(5)
C2 C26 1.547(5)
C3 C4 1.514(5)
C4 C6 1.382(5)
C4 C20 1.386(5)
C5 C27 1.376(5)
C5 C19 1.393(5)
C5 C11 1.510(5)
C6 C14 1.395(5)
C7 C22 1.509(5)
C8 C18 1.514(5)
C8 C11 1.547(5)
C8 C22 1.551(5)
C9 C15 1.401(5)
C10 C12 1.383(5)
C10 C15 1.394(5)
C11 C26 1.538(4)
C12 C24 1.395(5)
C13 C15 1.509(4)
C14 C16 1.379(5)
C16 C32 1.380(5)
C17 C25 1.377(5)
C17 C27 1.405(5)
C18 C21 1.384(5)
C18 C29 1.387(5)
C19 C23 1.384(5)
C20 C32 1.394(5)
C21 C33 1.393(5)
C23 C25 1.381(6)
C28 C34 1.512(6)
C28 C35 1.514(5)
C29 C31 1.381(5)
C30 C33 1.374(5)
C30 C31 1.379(5)
